data_1525310
loop_
_publ_author_name
'Skolozdra, R.V.'
'Yasnitskaya, I.V.'
'Aksel'rud, L.G.'

_publ_section_title
;
 Magnetic properties of some compounds crystallizing in the La3 Co2 Sn7
 type
;
_journal_name_full 'Ukrains'kii Fizichnii Zhurnal (Ukrainian Edition)'
_journal_page_first 729
_journal_page_last 732
_journal_volume 32
_journal_year 1987
_chemical_formula_sum 'Ce3 Ni2 Sn7'
_space_group_IT_number 65
_symmetry_space_group_name_Hall '-C 2 2'
_symmetry_space_group_name_H-M 'C m m m'
_cell_angle_alpha 90
_cell_angle_beta 90
_cell_angle_gamma 90
_cell_formula_units_Z 2
_cell_length_a 4.565
_cell_length_b 27.31
_cell_length_c 4.565
_cell_volume 569.119
_citation_journal_id_ASTM UFZHAT
_cod_data_source_file Skolozdra_UFZHAT_1987_852.cif
_cod_data_source_block Ce3Ni2Sn7
_cod_original_cell_volume 569.1193
_cod_database_code 1525310

loop_
_symmetry_equiv_pos_as_xyz
x,y,z
-x,-y,z
x,-y,-z
-x,y,-z
-x,-y,-z
x,y,-z
-x,y,z
x,-y,z
x+1/2,y+1/2,z
-x+1/2,-y+1/2,z
x+1/2,-y+1/2,-z
-x+1/2,y+1/2,-z
-x+1/2,-y+1/2,-z
x+1/2,y+1/2,-z
-x+1/2,y+1/2,z
x+1/2,-y+1/2,z

loop_
_atom_site_label
_atom_site_type_symbol
_atom_site_fract_x
_atom_site_fract_y
_atom_site_fract_z
_atom_site_occupancy
_atom_site_U_iso_or_equiv
Sn3 Sn 0 0.093 0.5 1 0.0
Sn1 Sn 0 0 0 1 0.0
Ce1 Ce 0.5 0 0.5 1 0.0
Ce2 Ce 0 0.1847 0 1 0.0
Ni1 Ni 0 0.375 0.5 1 0.0
Sn2 Sn 0 0.4107 0 1 0.0
Sn4 Sn 0 0.2813 0.5 1 0.0
